data_4070088
loop_
_publ_author_name
'Au, Richard H. W.'
'Jennings, Michael C.'
'Puddephatt, Richard J.'

_publ_section_title
;
 Self-Assembly of Chiral Organoplatinum(IV) Complexes with Both Carboxylic
 Acid and Amide Groups
;
_journal_issue 17
_journal_name_full Organometallics
_journal_page_first 5052
_journal_paper_doi 10.1021/om900611d
_journal_volume 28
_journal_year 2009
_chemical_formula_moiety 'C20 H26 Br N3 O6 Pt, 2(C H4 O)'
_chemical_formula_sum 'C22 H34 Br N3 O8 Pt'
_chemical_formula_weight 743.52
_chemical_name_systematic
; 
 ? 
;
_space_group_IT_number 2
_symmetry_cell_setting triclinic
_symmetry_space_group_name_Hall '-P 1'
_symmetry_space_group_name_H-M 'P -1'
_atom_sites_solution_hydrogens geom
_atom_sites_solution_primary direct
_atom_sites_solution_secondary difmap
_audit_creation_method SHELXL-97
_cell_angle_alpha 97.517(2)
_cell_angle_beta 90.504(2)
_cell_angle_gamma 102.991(2)
_cell_formula_units_Z 4
_cell_length_a 10.9855(4)
_cell_length_b 14.8935(4)
_cell_length_c 16.7239(5)
_cell_measurement_reflns_used 23908
_cell_measurement_temperature 150(2)
_cell_measurement_theta_max 30.03
_cell_measurement_theta_min 2.04
_cell_volume 2641.23(15)
_computing_cell_refinement 'DENZO-SMN (Otwinowski & Minor, 1997)'
_computing_data_collection 'COLLECT (Nonius, 1997-2001)'
_computing_data_reduction DENZO-SMN
_computing_molecular_graphics 'SHELXTL/PC (Sheldrick, 2001)'
_computing_publication_material SHELXTL/PC
_computing_structure_refinement 'SHELXL-97 (Sheldrick, 1997)'
_computing_structure_solution 'SHELXS-97 (Sheldrick, 1997)'
_diffrn_ambient_temperature 150(2)
_diffrn_measured_fraction_theta_full 0.952
_diffrn_measured_fraction_theta_max 0.952
_diffrn_measurement_device_type 'Nonius Kappa-CCD'
_diffrn_measurement_method '\f scans, and \w scans with \k offsets'
_diffrn_radiation_monochromator graphite
_diffrn_radiation_source 'fine-focus sealed tube'
_diffrn_radiation_type MoK\a
_diffrn_radiation_wavelength 0.71073
_diffrn_reflns_av_R_equivalents 0.056
_diffrn_reflns_av_sigmaI/netI 0.0431
_diffrn_reflns_limit_h_max 13
_diffrn_reflns_limit_h_min -13
_diffrn_reflns_limit_k_max 17
_diffrn_reflns_limit_k_min -17
_diffrn_reflns_limit_l_max 19
_diffrn_reflns_limit_l_min -19
_diffrn_reflns_number 31281
_diffrn_reflns_theta_full 25.03
_diffrn_reflns_theta_max 25.03
_diffrn_reflns_theta_min 2.62
_diffrn_standards_number 0
_exptl_absorpt_coefficient_mu 6.875
_exptl_absorpt_correction_T_max 0.7250
_exptl_absorpt_correction_T_min 0.0782
_exptl_absorpt_correction_type multi-scan
_exptl_absorpt_process_details 'DENZO-SMN (Otwinowski & Minor, 1997)'
_exptl_crystal_colour colourless
_exptl_crystal_density_diffrn 1.870
_exptl_crystal_density_method 'not measured'
_exptl_crystal_description plate
_exptl_crystal_F_000 1456
_exptl_crystal_size_max 0.43
_exptl_crystal_size_mid 0.35
_exptl_crystal_size_min 0.05
_refine_diff_density_max 4.620
_refine_diff_density_min -3.167
_refine_diff_density_rms 0.288
_refine_ls_extinction_method none
_refine_ls_goodness_of_fit_ref 1.039
_refine_ls_hydrogen_treatment constr
_refine_ls_matrix_type full
_refine_ls_number_parameters 647
_refine_ls_number_reflns 8865
_refine_ls_number_restraints 0
_refine_ls_restrained_S_all 1.039
_refine_ls_R_factor_all 0.0598
_refine_ls_R_factor_gt 0.0540
_refine_ls_shift/su_max 0.001
_refine_ls_shift/su_mean 0.000
_refine_ls_structure_factor_coef Fsqd
_refine_ls_weighting_details 'calc w=1/[\s^2^(Fo^2^)+(0.1127P)^2^+6.0017P] where P=(Fo^2^+2Fc^2^)/3'
_refine_ls_weighting_scheme calc
_refine_ls_wR_factor_gt 0.1443
_refine_ls_wR_factor_ref 0.1513
_reflns_number_gt 7836
_reflns_number_total 8865
_reflns_threshold_expression I>2\s(I)
_cod_data_source_file om900611d_si_001.cif
_cod_data_source_block 3a
_cod_depositor_comments
;
The following automatic conversions were performed:

'_symmetry_cell_setting' value 'Triclinic' changed to 'triclinic'
according to /home/saulius/struct/CIF-dictionaries/cif_core.dic
dictionary named 'cif_core.dic' version 2.4.2 from 2011-04-26.

Automatic conversion script
Id: cif_fix_values 1715 2011-07-08 13:25:40Z adriana 
;
_cod_original_cell_volume 2641.23(14)
_cod_database_code 4070088

loop_
_symmetry_equiv_pos_as_xyz
'x, y, z'
'-x, -y, -z'

loop_
_atom_site_label
_atom_site_type_symbol
_atom_site_fract_x
_atom_site_fract_y
_atom_site_fract_z
_atom_site_U_iso_or_equiv
_atom_site_adp_type
_atom_site_occupancy
_atom_site_symmetry_multiplicity
_atom_site_calc_flag
_atom_site_refinement_flags
PtA Pt 0.22756(2) 0.319136(16) 0.488826(16) 0.01386(12) Uani 1 1 d .
BrA Br 0.00661(7) 0.24866(5) 0.53321(4) 0.01966(18) Uani 1 1 d .
C1A C 0.3060(7) 0.2668(5) 0.5798(4) 0.0204(16) Uani 1 1 d .
H1A H 0.2426 0.2480 0.6189 0.031 Uiso 1 1 calc R
H1B H 0.3753 0.3148 0.6069 0.031 Uiso 1 1 calc R
H1C H 0.3373 0.2128 0.5567 0.031 Uiso 1 1 calc R
C2A C 0.2283(7) 0.1964(5) 0.4166(4) 0.0203(16) Uani 1 1 d .
H2A H 0.2093 0.2024 0.3604 0.030 Uiso 1 1 calc R
H2B H 0.1651 0.1460 0.4342 0.030 Uiso 1 1 calc R
H2C H 0.3110 0.1824 0.4207 0.030 Uiso 1 1 calc R
C3A C 0.4099(7) 0.3684(5) 0.4576(5) 0.0218(16) Uani 1 1 d .
H3A H 0.4499 0.4221 0.4977 0.026 Uiso 1 1 calc R
H3B H 0.4567 0.3191 0.4598 0.026 Uiso 1 1 calc R
C4A C 0.4188(7) 0.3968(5) 0.3775(5) 0.0221(17) Uani 1 1 d .
O5A O 0.4317(5) 0.3459(4) 0.3159(3) 0.0303(12) Uani 1 1 d .
O6A O 0.4119(5) 0.4845(3) 0.3762(3) 0.0267(12) Uani 1 1 d .
H6A H 0.4118 0.4956 0.3282 0.040 Uiso 1 1 calc R
N11A N 0.1439(6) 0.3875(4) 0.4034(4) 0.0169(13) Uani 1 1 d .
C12A C 0.0962(6) 0.3497(5) 0.3287(4) 0.0166(14) Uani 1 1 d .
H12A H 0.0958 0.2864 0.3106 0.020 Uiso 1 1 calc R
C13A C 0.0478(6) 0.4006(5) 0.2777(4) 0.0189(15) Uani 1 1 d .
C14A C 0.0517(7) 0.4932(5) 0.3033(4) 0.0217(16) Uani 1 1 d .
H14A H 0.0244 0.5306 0.2682 0.026 Uiso 1 1 calc R
C15A C 0.0955(7) 0.5303(5) 0.3803(5) 0.0231(16) Uani 1 1 d .
H15A H 0.0959 0.5933 0.3996 0.028 Uiso 1 1 calc R
C16A C 0.1392(6) 0.4760(5) 0.4298(4) 0.0151(14) Uani 1 1 d .
C17A C 0.1850(7) 0.5117(5) 0.5141(4) 0.0194(15) Uani 1 1 d .
C18A C 0.1830(7) 0.6027(5) 0.5491(4) 0.0217(16) Uani 1 1 d .
H18A H 0.1527 0.6435 0.5191 0.026 Uiso 1 1 calc R
C19A C 0.2264(7) 0.6310(5) 0.6285(4) 0.0204(15) Uani 1 1 d .
H19A H 0.2265 0.6920 0.6536 0.025 Uiso 1 1 calc R
C20A C 0.2693(6) 0.5703(5) 0.6706(4) 0.0189(15) Uani 1 1 d .
C21A C 0.2678(6) 0.4821(5) 0.6336(4) 0.0173(14) Uani 1 1 d .
H21A H 0.2963 0.4401 0.6633 0.021 Uiso 1 1 calc R
N22A N 0.2269(6) 0.4536(4) 0.5563(4) 0.0167(13) Uani 1 1 d .
N23A N -0.0041(6) 0.3537(4) 0.2020(4) 0.0225(14) Uani 1 1 d .
H23A H -0.0297 0.2928 0.1969 0.027 Uiso 1 1 calc R
C24A C -0.0174(7) 0.3967(5) 0.1361(5) 0.0222(16) Uani 1 1 d .
O25A O 0.0206(6) 0.4775(4) 0.1306(3) 0.0408(15) Uani 1 1 d .
O26A O -0.0749(5) 0.3325(4) 0.0747(3) 0.0248(12) Uani 1 1 d .
C27A C -0.0815(8) 0.3700(6) -0.0021(5) 0.0288(18) Uani 1 1 d .
H27A H 0.0037 0.3913 -0.0215 0.035 Uiso 1 1 calc R
H27B H -0.1217 0.4235 0.0055 0.035 Uiso 1 1 calc R
C28A C -0.1563(8) 0.2943(6) -0.0619(5) 0.036(2) Uani 1 1 d .
H28A H -0.1147 0.2422 -0.0698 0.054 Uiso 1 1 calc R
H28B H -0.1634 0.3178 -0.1134 0.054 Uiso 1 1 calc R
H28C H -0.2399 0.2730 -0.0417 0.054 Uiso 1 1 calc R
C29A C 0.3133(7) 0.6021(5) 0.7575(5) 0.0232(16) Uani 1 1 d .
O30A O 0.3392(5) 0.6826(4) 0.7859(3) 0.0287(13) Uani 1 1 d .
O31A O 0.3172(6) 0.5306(4) 0.7972(3) 0.0317(13) Uani 1 1 d .
C32A C 0.3648(10) 0.5598(7) 0.8814(5) 0.042(2) Uani 1 1 d .
H32A H 0.3265 0.6098 0.9074 0.050 Uiso 1 1 calc R
H32B H 0.4568 0.5830 0.8836 0.050 Uiso 1 1 calc R
C33A C 0.3288(12) 0.4739(7) 0.9229(5) 0.051(3) Uani 1 1 d .
H33A H 0.2397 0.4455 0.9119 0.076 Uiso 1 1 calc R
H33B H 0.3449 0.4912 0.9812 0.076 Uiso 1 1 calc R
H33C H 0.3783 0.4293 0.9025 0.076 Uiso 1 1 calc R
PtB Pt 0.26063(2) 0.178120(16) 0.028179(17) 0.01574(12) Uani 1 1 d .
BrB Br 0.47206(7) 0.24791(5) -0.02949(4) 0.01969(18) Uani 1 1 d .
C1B C 0.1674(8) 0.2264(6) -0.0590(5) 0.0283(18) Uani 1 1 d .
H1D H 0.1393 0.2815 -0.0348 0.042 Uiso 1 1 calc R
H1E H 0.0949 0.1778 -0.0809 0.042 Uiso 1 1 calc R
H1F H 0.2239 0.2429 -0.1025 0.042 Uiso 1 1 calc R
C2B C 0.2639(8) 0.3009(6) 0.1019(5) 0.0297(19) Uani 1 1 d .
H2D H 0.3492 0.3395 0.1068 0.045 Uiso 1 1 calc R
H2E H 0.2360 0.2874 0.1554 0.045 Uiso 1 1 calc R
H2F H 0.2079 0.3342 0.0785 0.045 Uiso 1 1 calc R
C3B C 0.0840(8) 0.1265(6) 0.0695(6) 0.029(2) Uani 1 1 d .
H3C H 0.0404 0.1779 0.0812 0.035 Uiso 1 1 calc R
H3D H 0.0344 0.0799 0.0269 0.035 Uiso 1 1 calc R
C4B C 0.0923(7) 0.0833(6) 0.1426(5) 0.0295(19) Uani 1 1 d .
O5B O 0.1005(6) 0.1235(5) 0.2117(4) 0.0505(18) Uani 1 1 d .
O6B O 0.0924(5) -0.0058(4) 0.1268(3) 0.0328(13) Uani 1 1 d .
H6B H 0.0943 -0.0281 0.1703 0.049 Uiso 1 1 calc R
N11B N 0.3568(6) 0.1153(4) 0.1118(4) 0.0173(13) Uani 1 1 d .
C12B C 0.4030(6) 0.1554(5) 0.1850(4) 0.0157(14) Uani 1 1 d .
H12B H 0.3967 0.2174 0.2027 0.019 Uiso 1 1 calc R
C13B C 0.4600(7) 0.1097(5) 0.2363(5) 0.0218(16) Uani 1 1 d .
C14B C 0.4693(7) 0.0197(6) 0.2095(5) 0.0263(17) Uani 1 1 d .
H14B H 0.5062 -0.0139 0.2436 0.032 Uiso 1 1 calc R
C15B C 0.4242(7) -0.0210(5) 0.1324(5) 0.0236(17) Uani 1 1 d .
H15B H 0.4317 -0.0823 0.1128 0.028 Uiso 1 1 calc R
C16B C 0.3680(6) 0.0287(5) 0.0842(4) 0.0176(15) Uani 1 1 d .
C17B C 0.3173(6) -0.0094(5) 0.0025(4) 0.0172(15) Uani 1 1 d .
C18B C 0.3231(6) -0.0993(5) -0.0337(4) 0.0189(15) Uani 1 1 d .
H18B H 0.3599 -0.1379 -0.0048 0.023 Uiso 1 1 calc R
C19B C 0.2750(7) -0.1308(5) -0.1111(5) 0.0213(16) Uani 1 1 d .
H19B H 0.2770 -0.1916 -0.1358 0.026 Uiso 1 1 calc R
C20B C 0.2231(6) -0.0722(5) -0.1530(4) 0.0187(15) Uani 1 1 d .
C21B C 0.2188(6) 0.0138(5) -0.1145(4) 0.0190(15) Uani 1 1 d .
H21B H 0.1822 0.0534 -0.1424 0.023 Uiso 1 1 calc R
N22B N 0.2640(5) 0.0441(4) -0.0391(4) 0.0170(13) Uani 1 1 d .
N23B N 0.5025(6) 0.1578(4) 0.3127(4) 0.0220(14) Uani 1 1 d .
H23B H 0.5049 0.2178 0.3213 0.026 Uiso 1 1 calc R
C24B C 0.5407(7) 0.1178(6) 0.3753(5) 0.0280(18) Uani 1 1 d .
O25B O 0.5458(7) 0.0390(4) 0.3740(4) 0.056(2) Uani 1 1 d .
O26B O 0.5741(5) 0.1837(4) 0.4400(3) 0.0291(13) Uani 1 1 d .
C27B C 0.6058(12) 0.1491(7) 0.5134(6) 0.056(3) Uani 1 1 d .
H27C H 0.6741 0.1161 0.5032 0.068 Uiso 1 1 calc R
H27D H 0.5322 0.1047 0.5299 0.068 Uiso 1 1 calc R
C28B C 0.6458(9) 0.2283(7) 0.5784(5) 0.046(2) Uani 1 1 d .
H28D H 0.7171 0.2729 0.5611 0.069 Uiso 1 1 calc R
H28E H 0.6702 0.2055 0.6271 0.069 Uiso 1 1 calc R
H28F H 0.5764 0.2589 0.5901 0.069 Uiso 1 1 calc R
C29B C 0.1748(6) -0.1048(5) -0.2374(5) 0.0215(16) Uani 1 1 d .
O30B O 0.1455(5) -0.1872(4) -0.2644(3) 0.0304(13) Uani 1 1 d .
O31B O 0.1705(5) -0.0351(4) -0.2782(3) 0.0286(13) Uani 1 1 d .
C32B C 0.1174(10) -0.0641(6) -0.3612(5) 0.041(2) Uani 1 1 d .
H32C H 0.0258 -0.0881 -0.3608 0.050 Uiso 1 1 calc R
H32D H 0.1549 -0.1136 -0.3890 0.050 Uiso 1 1 calc R
C33B C 0.1481(11) 0.0212(7) -0.4027(6) 0.050(3) Uani 1 1 d .
H33D H 0.1086 0.0689 -0.3752 0.075 Uiso 1 1 calc R
H33E H 0.1166 0.0053 -0.4590 0.075 Uiso 1 1 calc R
H33F H 0.2389 0.0450 -0.4011 0.075 Uiso 1 1 calc R
O101 O 0.0421(6) -0.2744(4) 0.2730(4) 0.0554(18) Uani 1 1 d .
H10A H 0.0332 -0.2672 0.3231 0.083 Uiso 1 1 calc R
C102 C -0.0766(10) -0.3092(7) 0.2327(6) 0.047(2) Uani 1 1 d .
H10B H -0.1155 -0.3695 0.2493 0.070 Uiso 1 1 calc R
H10C H -0.0663 -0.3169 0.1743 0.070 Uiso 1 1 calc R
H10D H -0.1299 -0.2653 0.2467 0.070 Uiso 1 1 calc R
O201 O 0.5934(7) 0.7247(4) 0.2147(4) 0.0561(18) Uani 1 1 d .
H20A H 0.5708 0.7176 0.1658 0.084 Uiso 1 1 calc R
C202 C 0.5833(13) 0.8117(7) 0.2509(6) 0.061(3) Uani 1 1 d .
H20B H 0.5975 0.8165 0.3093 0.091 Uiso 1 1 calc R
H20C H 0.4994 0.8204 0.2393 0.091 Uiso 1 1 calc R
H20D H 0.6457 0.8597 0.2295 0.091 Uiso 1 1 calc R
O301 O 0.1320(9) -0.0926(5) 0.2490(5) 0.088(3) Uani 1 1 d .
H30A H 0.1029 -0.1490 0.2529 0.131 Uiso 1 1 calc R
C302 C 0.1893(11) -0.0472(7) 0.3224(6) 0.049(3) Uani 1 1 d .
H30B H 0.2745 -0.0566 0.3261 0.074 Uiso 1 1 calc R
H30C H 0.1414 -0.0724 0.3668 0.074 Uiso 1 1 calc R
H30D H 0.1923 0.0195 0.3259 0.074 Uiso 1 1 calc R
O401 O 0.4350(7) 0.5632(5) 0.2431(4) 0.058(2) Uani 1 1 d .
H40A H 0.4855 0.6149 0.2438 0.087 Uiso 1 1 calc R
C402 C 0.3321(10) 0.5589(8) 0.1917(7) 0.059(3) Uani 1 1 d .
H40B H 0.2820 0.6013 0.2162 0.089 Uiso 1 1 calc R
H40C H 0.2808 0.4952 0.1833 0.089 Uiso 1 1 calc R
H40D H 0.3614 0.5772 0.1398 0.089 Uiso 1 1 calc R

loop_
_atom_site_aniso_label
_atom_site_aniso_U_11
_atom_site_aniso_U_22
_atom_site_aniso_U_33
_atom_site_aniso_U_23
_atom_site_aniso_U_13
_atom_site_aniso_U_12
PtA 0.01389(18) 0.00918(18) 0.01775(18) -0.00224(11) -0.00255(11) 0.00350(12)
BrA 0.0179(4) 0.0169(4) 0.0238(4) 0.0019(3) 0.0013(3) 0.0039(3)
C1A 0.027(4) 0.025(4) 0.015(4) 0.008(3) 0.003(3) 0.015(3)
C2A 0.019(4) 0.020(4) 0.021(4) -0.002(3) -0.002(3) 0.006(3)
C3A 0.024(4) 0.009(3) 0.029(4) 0.000(3) -0.004(3) -0.001(3)
C4A 0.013(3) 0.012(4) 0.036(5) -0.007(3) -0.002(3) -0.002(3)
O5A 0.032(3) 0.027(3) 0.028(3) -0.006(2) 0.004(2) 0.004(2)
O6A 0.028(3) 0.020(3) 0.033(3) 0.008(2) 0.005(2) 0.004(2)
N11A 0.020(3) 0.012(3) 0.020(3) 0.009(2) 0.005(2) 0.003(2)
C12A 0.012(3) 0.013(3) 0.025(4) 0.002(3) -0.004(3) 0.004(3)
C13A 0.013(3) 0.024(4) 0.017(3) 0.001(3) 0.002(3) -0.002(3)
C14A 0.018(4) 0.025(4) 0.022(4) 0.002(3) -0.003(3) 0.006(3)
C15A 0.022(4) 0.018(4) 0.031(4) 0.010(3) 0.002(3) 0.004(3)
C16A 0.010(3) 0.016(3) 0.022(4) 0.004(3) 0.000(3) 0.009(3)
C17A 0.015(3) 0.015(4) 0.029(4) 0.001(3) 0.003(3) 0.006(3)
C18A 0.025(4) 0.013(4) 0.026(4) -0.004(3) 0.002(3) 0.005(3)
C19A 0.024(4) 0.008(3) 0.029(4) -0.005(3) 0.001(3) 0.004(3)
C20A 0.015(3) 0.013(3) 0.025(4) -0.008(3) 0.001(3) 0.001(3)
C21A 0.015(3) 0.013(3) 0.024(4) 0.000(3) -0.001(3) 0.003(3)
N22A 0.015(3) 0.013(3) 0.020(3) -0.003(2) -0.003(2) 0.003(2)
N23A 0.022(3) 0.022(3) 0.018(3) 0.000(3) -0.005(3) -0.004(3)
C24A 0.018(4) 0.023(4) 0.029(4) 0.004(3) -0.003(3) 0.010(3)
O25A 0.066(4) 0.026(3) 0.031(3) 0.011(2) -0.004(3) 0.007(3)
O26A 0.027(3) 0.027(3) 0.019(3) 0.005(2) -0.004(2) 0.003(2)
C27A 0.033(4) 0.033(4) 0.027(4) 0.015(3) -0.007(3) 0.014(4)
C28A 0.030(5) 0.044(5) 0.031(5) 0.003(4) -0.003(4) 0.004(4)
C29A 0.020(4) 0.023(4) 0.025(4) -0.006(3) 0.001(3) 0.007(3)
O30A 0.031(3) 0.018(3) 0.033(3) -0.013(2) -0.003(2) 0.005(2)
O31A 0.039(3) 0.022(3) 0.025(3) -0.004(2) -0.010(2) -0.005(3)
C32A 0.057(6) 0.042(5) 0.023(4) -0.002(4) -0.009(4) 0.010(5)
C33A 0.094(9) 0.039(6) 0.024(5) 0.008(4) -0.006(5) 0.026(6)
PtB 0.01104(18) 0.00958(18) 0.02589(19) -0.00223(12) -0.00196(12) 0.00358(12)
BrB 0.0157(4) 0.0166(4) 0.0262(4) 0.0025(3) -0.0002(3) 0.0028(3)
C1B 0.029(4) 0.026(4) 0.033(4) 0.005(3) -0.005(3) 0.012(4)
C2B 0.022(4) 0.024(4) 0.041(5) -0.002(4) -0.002(4) 0.003(3)
C3B 0.021(4) 0.017(4) 0.047(5) -0.005(4) -0.001(4) 0.005(3)
C4B 0.015(4) 0.037(5) 0.030(5) -0.007(4) 0.007(3) 0.000(3)
O5B 0.039(4) 0.057(4) 0.043(4) -0.012(3) 0.012(3) -0.005(3)
O6B 0.029(3) 0.037(3) 0.030(3) 0.008(3) 0.003(2) 0.002(3)
N11B 0.018(3) 0.014(3) 0.022(3) 0.008(2) 0.006(2) 0.005(3)
C12B 0.012(3) 0.013(3) 0.022(4) 0.001(3) 0.001(3) 0.005(3)
C13B 0.014(3) 0.022(4) 0.027(4) 0.001(3) 0.005(3) 0.001(3)
C14B 0.029(4) 0.031(4) 0.022(4) 0.003(3) -0.001(3) 0.013(3)
C15B 0.021(4) 0.020(4) 0.031(4) 0.005(3) 0.002(3) 0.007(3)
C16B 0.007(3) 0.015(3) 0.031(4) 0.001(3) 0.000(3) 0.005(3)
C17B 0.011(3) 0.007(3) 0.032(4) -0.001(3) 0.002(3) 0.001(3)
C18B 0.016(3) 0.013(3) 0.029(4) 0.002(3) 0.004(3) 0.006(3)
C19B 0.016(4) 0.009(3) 0.034(4) -0.007(3) -0.002(3) -0.004(3)
C20B 0.013(3) 0.010(3) 0.031(4) -0.003(3) 0.002(3) 0.000(3)
C21B 0.009(3) 0.016(3) 0.028(4) -0.003(3) 0.003(3) -0.002(3)
N22B 0.011(3) 0.013(3) 0.025(3) -0.006(2) 0.001(2) 0.005(2)
N23B 0.024(3) 0.019(3) 0.023(3) 0.003(3) -0.001(3) 0.004(3)
C24B 0.023(4) 0.035(5) 0.028(4) 0.005(4) -0.002(3) 0.013(4)
O25B 0.101(6) 0.044(4) 0.034(4) 0.001(3) -0.014(4) 0.040(4)
O26B 0.030(3) 0.030(3) 0.030(3) 0.006(2) -0.004(2) 0.012(2)
C27B 0.088(8) 0.055(6) 0.039(6) 0.010(5) -0.021(5) 0.042(6)
C28B 0.032(5) 0.078(7) 0.028(5) 0.013(5) -0.003(4) 0.008(5)
C29B 0.011(3) 0.019(4) 0.030(4) -0.005(3) 0.005(3) -0.002(3)
O30B 0.035(3) 0.017(3) 0.036(3) -0.008(2) -0.010(3) 0.007(2)
O31B 0.034(3) 0.019(3) 0.028(3) 0.001(2) -0.005(2) -0.002(2)
C32B 0.053(6) 0.035(5) 0.027(5) -0.006(4) -0.013(4) -0.002(4)
C33B 0.080(8) 0.032(5) 0.036(5) 0.011(4) -0.009(5) 0.004(5)
O101 0.065(5) 0.059(4) 0.036(4) 0.007(3) 0.000(3) 0.003(4)
C102 0.050(6) 0.050(6) 0.047(6) 0.019(5) 0.011(5) 0.019(5)
O201 0.065(5) 0.055(4) 0.046(4) 0.012(3) 0.002(4) 0.005(4)
C202 0.112(10) 0.032(5) 0.044(6) 0.008(5) 0.012(6) 0.028(6)
O301 0.149(9) 0.045(4) 0.051(5) 0.019(4) -0.031(5) -0.020(5)
C302 0.065(7) 0.039(5) 0.042(6) 0.006(4) 0.002(5) 0.007(5)
O401 0.049(4) 0.059(5) 0.060(5) 0.030(4) -0.009(3) -0.012(3)
C402 0.050(6) 0.067(7) 0.055(7) 0.009(6) -0.005(5) 0.001(6)

loop_
_atom_type_symbol
_atom_type_description
_atom_type_scat_dispersion_real
_atom_type_scat_dispersion_imag
_atom_type_scat_source
C C 0.0033 0.0016 'International Tables Vol C Tables 4.2.6.8 and 6.1.1.4'
H H 0.0000 0.0000 'International Tables Vol C Tables 4.2.6.8 and 6.1.1.4'
N N 0.0061 0.0033 'International Tables Vol C Tables 4.2.6.8 and 6.1.1.4'
O O 0.0106 0.0060 'International Tables Vol C Tables 4.2.6.8 and 6.1.1.4'
Br Br -0.2901 2.4595 'International Tables Vol C Tables 4.2.6.8 and 6.1.1.4'
Pt Pt -1.7033 8.3905 'International Tables Vol C Tables 4.2.6.8 and 6.1.1.4'

loop_
_geom_angle_atom_site_label_1
_geom_angle_atom_site_label_2
_geom_angle_atom_site_label_3
_geom_angle
C2A PtA C1A 87.3(3)
C2A PtA C3A 88.1(3)
C1A PtA C3A 85.3(3)
C2A PtA N22A 175.4(3)
C1A PtA N22A 96.8(3)
C3A PtA N22A 90.3(3)
C2A PtA N11A 99.2(3)
C1A PtA N11A 173.5(3)
C3A PtA N11A 95.5(3)
N22A PtA N11A 76.7(2)
C2A PtA BrA 90.1(2)
C1A PtA BrA 90.6(2)
C3A PtA BrA 175.6(2)
N22A PtA BrA 91.77(16)
N11A PtA BrA 88.77(16)
PtA C1A H1A 109.5
PtA C1A H1B 109.5
H1A C1A H1B 109.5
PtA C1A H1C 109.5
H1A C1A H1C 109.5
H1B C1A H1C 109.5
PtA C2A H2A 109.5
PtA C2A H2B 109.5
H2A C2A H2B 109.5
PtA C2A H2C 109.5
H2A C2A H2C 109.5
H2B C2A H2C 109.5
C4A C3A PtA 113.1(5)
C4A C3A H3A 109.0
PtA C3A H3A 109.0
C4A C3A H3B 109.0
PtA C3A H3B 109.0
H3A C3A H3B 107.8
O5A C4A O6A 121.9(8)
O5A C4A C3A 124.3(7)
O6A C4A C3A 113.8(7)
C4A O6A H6A 109.5
C16A N11A C12A 118.6(6)
C16A N11A PtA 114.9(5)
C12A N11A PtA 126.4(5)
N11A C12A C13A 121.8(6)
N11A C12A H12A 119.1
C13A C12A H12A 119.1
C14A C13A C12A 119.0(6)
C14A C13A N23A 123.5(7)
C12A C13A N23A 117.5(7)
C15A C14A C13A 118.9(7)
C15A C14A H14A 120.6
C13A C14A H14A 120.6
C14A C15A C16A 119.9(7)
C14A C15A H15A 120.0
C16A C15A H15A 120.0
N11A C16A C15A 121.5(7)
N11A C16A C17A 116.2(6)
C15A C16A C17A 122.2(6)
N22A C17A C18A 121.1(7)
N22A C17A C16A 117.3(6)
C18A C17A C16A 121.6(7)
C19A C18A C17A 118.3(7)
C19A C18A H18A 120.8
C17A C18A H18A 120.8
C20A C19A C18A 119.6(6)
C20A C19A H19A 120.2
C18A C19A H19A 120.2
C19A C20A C21A 119.5(7)
C19A C20A C29A 118.6(6)
C21A C20A C29A 121.9(7)
N22A C21A C20A 121.7(7)
N22A C21A H21A 119.2
C20A C21A H21A 119.2
C17A N22A C21A 119.7(6)
C17A N22A PtA 114.7(5)
C21A N22A PtA 125.6(5)
C24A N23A C13A 124.3(6)
C24A N23A H23A 117.8
C13A N23A H23A 117.8
O25A C24A O26A 124.1(7)
O25A C24A N23A 126.6(7)
O26A C24A N23A 109.3(6)
C24A O26A C27A 113.7(6)
O26A C27A C28A 107.8(7)
O26A C27A H27A 110.1
C28A C27A H27A 110.1
O26A C27A H27B 110.1
C28A C27A H27B 110.1
H27A C27A H27B 108.5
C27A C28A H28A 109.5
C27A C28A H28B 109.5
H28A C28A H28B 109.5
C27A C28A H28C 109.5
H28A C28A H28C 109.5
H28B C28A H28C 109.5
O30A C29A O31A 125.6(7)
O30A C29A C20A 122.5(7)
O31A C29A C20A 111.9(6)
C29A O31A C32A 113.0(6)
O31A C32A C33A 105.6(7)
O31A C32A H32A 110.6
C33A C32A H32A 110.6
O31A C32A H32B 110.6
C33A C32A H32B 110.6
H32A C32A H32B 108.7
C32A C33A H33A 109.5
C32A C33A H33B 109.5
H33A C33A H33B 109.5
C32A C33A H33C 109.5
H33A C33A H33C 109.5
H33B C33A H33C 109.5
C2B PtB C1B 88.1(3)
C2B PtB C3B 87.9(3)
C1B PtB C3B 85.5(3)
C2B PtB N22B 174.3(3)
C1B PtB N22B 97.5(3)
C3B PtB N22B 91.7(3)
C2B PtB N11B 97.3(3)
C1B PtB N11B 174.6(3)
C3B PtB N11B 94.4(3)
N22B PtB N11B 77.1(2)
C2B PtB BrB 91.4(2)
C1B PtB BrB 90.6(2)
C3B PtB BrB 176.1(2)
N22B PtB BrB 89.43(16)
N11B PtB BrB 89.51(16)
PtB C1B H1D 109.5
PtB C1B H1E 109.5
H1D C1B H1E 109.5
PtB C1B H1F 109.5
H1D C1B H1F 109.5
H1E C1B H1F 109.5
PtB C2B H2D 109.5
PtB C2B H2E 109.5
H2D C2B H2E 109.5
PtB C2B H2F 109.5
H2D C2B H2F 109.5
H2E C2B H2F 109.5
C4B C3B PtB 111.1(5)
C4B C3B H3C 109.4
PtB C3B H3C 109.4
C4B C3B H3D 109.4
PtB C3B H3D 109.4
H3C C3B H3D 108.0
O5B C4B O6B 121.9(9)
O5B C4B C3B 125.3(8)
O6B C4B C3B 112.8(7)
C4B O6B H6B 109.5
C12B N11B C16B 120.1(6)
C12B N11B PtB 125.5(5)
C16B N11B PtB 114.4(5)
N11B C12B C13B 122.3(6)
N11B C12B H12B 118.9
C13B C12B H12B 118.9
C14B C13B C12B 118.2(7)
C14B C13B N23B 124.4(7)
C12B C13B N23B 117.4(7)
C13B C14B C15B 119.4(7)
C13B C14B H14B 120.3
C15B C14B H14B 120.3
C14B C15B C16B 119.3(7)
C14B C15B H15B 120.3
C16B C15B H15B 120.3
N11B C16B C15B 120.6(7)
N11B C16B C17B 116.6(6)
C15B C16B C17B 122.8(6)
N22B C17B C18B 119.4(7)
N22B C17B C16B 118.2(6)
C18B C17B C16B 122.4(6)
C19B C18B C17B 119.6(7)
C19B C18B H18B 120.2
C17B C18B H18B 120.2
C18B C19B C20B 119.2(6)
C18B C19B H19B 120.4
C20B C19B H19B 120.4
C21B C20B C19B 118.6(7)
C21B C20B C29B 122.1(7)
C19B C20B C29B 119.3(6)
N22B C21B C20B 122.3(7)
N22B C21B H21B 118.8
C20B C21B H21B 118.8
C21B N22B C17B 120.8(6)
C21B N22B PtB 125.6(5)
C17B N22B PtB 113.7(5)
C24B N23B C13B 124.5(7)
C24B N23B H23B 117.7
C13B N23B H23B 117.7
O25B C24B O26B 124.4(7)
O25B C24B N23B 126.8(8)
O26B C24B N23B 108.8(7)
C24B O26B C27B 114.7(7)
O26B C27B C28B 109.3(8)
O26B C27B H27C 109.8
C28B C27B H27C 109.8
O26B C27B H27D 109.8
C28B C27B H27D 109.8
H27C C27B H27D 108.3
C27B C28B H28D 109.5
C27B C28B H28E 109.5
H28D C28B H28E 109.5
C27B C28B H28F 109.5
H28D C28B H28F 109.5
H28E C28B H28F 109.5
O30B C29B O31B 125.6(7)
O30B C29B C20B 122.1(7)
O31B C29B C20B 112.3(6)
C29B O31B C32B 114.3(6)
O31B C32B C33B 106.0(7)
O31B C32B H32C 110.5
C33B C32B H32C 110.5
O31B C32B H32D 110.5
C33B C32B H32D 110.5
H32C C32B H32D 108.7
C32B C33B H33D 109.5
C32B C33B H33E 109.5
H33D C33B H33E 109.5
C32B C33B H33F 109.5
H33D C33B H33F 109.5
H33E C33B H33F 109.5
C102 O101 H10A 109.5
O101 C102 H10B 109.5
O101 C102 H10C 109.5
H10B C102 H10C 109.5
O101 C102 H10D 109.5
H10B C102 H10D 109.5
H10C C102 H10D 109.5
C202 O201 H20A 109.5
O201 C202 H20B 109.5
O201 C202 H20C 109.5
H20B C202 H20C 109.5
O201 C202 H20D 109.5
H20B C202 H20D 109.5
H20C C202 H20D 109.5
C302 O301 H30A 109.5
O301 C302 H30B 109.5
O301 C302 H30C 109.5
H30B C302 H30C 109.5
O301 C302 H30D 109.5
H30B C302 H30D 109.5
H30C C302 H30D 109.5
C402 O401 H40A 109.5
O401 C402 H40B 109.5
O401 C402 H40C 109.5
H40B C402 H40C 109.5
O401 C402 H40D 109.5
H40B C402 H40D 109.5
H40C C402 H40D 109.5

loop_
_geom_bond_atom_site_label_1
_geom_bond_atom_site_label_2
_geom_bond_distance
PtA C2A 2.057(7)
PtA C1A 2.062(7)
PtA C3A 2.069(8)
PtA N22A 2.167(6)
PtA N11A 2.169(6)
PtA BrA 2.5757(8)
C1A H1A 0.9800
C1A H1B 0.9800
C1A H1C 0.9800
C2A H2A 0.9800
C2A H2B 0.9800
C2A H2C 0.9800
C3A C4A 1.455(11)
C3A H3A 0.9900
C3A H3B 0.9900
C4A O5A 1.225(9)
C4A O6A 1.329(9)
O6A H6A 0.8400
N11A C16A 1.346(9)
N11A C12A 1.350(9)
C12A C13A 1.389(10)
C12A H12A 0.9500
C13A C14A 1.382(10)
C13A N23A 1.411(9)
C14A C15A 1.370(10)
C14A H14A 0.9500
C15A C16A 1.384(10)
C15A H15A 0.9500
C16A C17A 1.481(10)
C17A N22A 1.339(9)
C17A C18A 1.408(10)
C18A C19A 1.385(10)
C18A H18A 0.9500
C19A C20A 1.374(10)
C19A H19A 0.9500
C20A C21A 1.374(9)
C20A C29A 1.509(10)
C21A N22A 1.347(9)
C21A H21A 0.9500
N23A C24A 1.368(10)
N23A H23A 0.8800
C24A O25A 1.197(9)
C24A O26A 1.352(9)
O26A C27A 1.474(9)
C27A C28A 1.490(11)
C27A H27A 0.9900
C27A H27B 0.9900
C28A H28A 0.9800
C28A H28B 0.9800
C28A H28C 0.9800
C29A O30A 1.200(9)
C29A O31A 1.335(10)
O31A C32A 1.473(9)
C32A C33A 1.512(13)
C32A H32A 0.9900
C32A H32B 0.9900
C33A H33A 0.9800
C33A H33B 0.9800
C33A H33C 0.9800
PtB C2B 2.060(8)
PtB C1B 2.066(7)
PtB C3B 2.080(8)
PtB N22B 2.167(6)
PtB N11B 2.170(6)
PtB BrB 2.5732(7)
C1B H1D 0.9800
C1B H1E 0.9800
C1B H1F 0.9800
C2B H2D 0.9800
C2B H2E 0.9800
C2B H2F 0.9800
C3B C4B 1.465(12)
C3B H3C 0.9900
C3B H3D 0.9900
C4B O5B 1.223(10)
C4B O6B 1.319(10)
O6B H6B 0.8400
N11B C12B 1.332(9)
N11B C16B 1.345(9)
C12B C13B 1.388(10)
C12B H12B 0.9500
C13B C14B 1.383(12)
C13B N23B 1.401(10)
C14B C15B 1.388(11)
C14B H14B 0.9500
C15B C16B 1.390(10)
C15B H15B 0.9500
C16B C17B 1.464(10)
C17B N22B 1.346(9)
C17B C18B 1.410(9)
C18B C19B 1.376(10)
C18B H18B 0.9500
C19B C20B 1.397(11)
C19B H19B 0.9500
C20B C21B 1.368(9)
C20B C29B 1.485(10)
C21B N22B 1.334(9)
C21B H21B 0.9500
N23B C24B 1.378(10)
N23B H23B 0.8800
C24B O25B 1.185(10)
C24B O26B 1.350(9)
O26B C27B 1.459(10)
C27B C28B 1.480(13)
C27B H27C 0.9900
C27B H27D 0.9900
C28B H28D 0.9800
C28B H28E 0.9800
C28B H28F 0.9800
C29B O30B 1.220(9)
C29B O31B 1.324(9)
O31B C32B 1.473(9)
C32B C33B 1.501(12)
C32B H32C 0.9900
C32B H32D 0.9900
C33B H33D 0.9800
C33B H33E 0.9800
C33B H33F 0.9800
O101 C102 1.419(12)
O101 H10A 0.8400
C102 H10B 0.9800
C102 H10C 0.9800
C102 H10D 0.9800
O201 C202 1.384(11)
O201 H20A 0.8400
C202 H20B 0.9800
C202 H20C 0.9800
C202 H20D 0.9800
O301 C302 1.391(11)
O301 H30A 0.8400
C302 H30B 0.9800
C302 H30C 0.9800
C302 H30D 0.9800
O401 C402 1.398(12)
O401 H40A 0.8400
C402 H40B 0.9800
C402 H40C 0.9800
C402 H40D 0.9800

loop_
_geom_hbond_atom_site_label_D
_geom_hbond_atom_site_label_H
_geom_hbond_atom_site_label_A
_geom_hbond_distance_DH
_geom_hbond_distance_HA
_geom_hbond_distance_DA
_geom_hbond_angle_DHA
_geom_hbond_site_symmetry_A
O6A H6A O401 0.84 1.84 2.637(8) 158.7 .
N23A H23A O30B 0.88 2.23 2.937(9) 137.6 2
O6B H6B O301 0.84 1.82 2.639(9) 163.1 .
N23B H23B O5A 0.88 2.24 3.065(8) 155.5 .
O101 H10A BrA 0.84 2.44 3.276(7) 176.4 2_556
O201 H20A BrB 0.84 2.47 3.272(7) 161.3 2_665
O301 H30A O101 0.84 1.91 2.750(9) 174.2 .
O401 H40A O201 0.84 1.91 2.733(10) 164.6 .

loop_
_geom_torsion_atom_site_label_1
_geom_torsion_atom_site_label_2
_geom_torsion_atom_site_label_3
_geom_torsion_atom_site_label_4
_geom_torsion
C2A PtA C3A C4A 77.5(6)
C1A PtA C3A C4A 165.0(6)
N22A PtA C3A C4A -98.2(5)
N11A PtA C3A C4A -21.6(6)
BrA PtA C3A C4A 143(2)
PtA C3A C4A O5A -92.7(8)
PtA C3A C4A O6A 87.5(6)
C2A PtA N11A C16A -174.4(5)
C1A PtA N11A C16A 11(2)
C3A PtA N11A C16A -85.5(5)
N22A PtA N11A C16A 3.6(5)
BrA PtA N11A C16A 95.7(5)
C2A PtA N11A C12A 6.5(6)
C1A PtA N11A C12A -168(2)
C3A PtA N11A C12A 95.4(6)
N22A PtA N11A C12A -175.5(6)
BrA PtA N11A C12A -83.4(6)
C16A N11A C12A C13A 2.8(10)
PtA N11A C12A C13A -178.1(5)
N11A C12A C13A C14A 1.8(11)
N11A C12A C13A N23A -177.7(6)
C12A C13A C14A C15A -4.4(11)
N23A C13A C14A C15A 175.1(7)
C13A C14A C15A C16A 2.4(11)
C12A N11A C16A C15A -4.9(10)
PtA N11A C16A C15A 176.0(5)
C12A N11A C16A C17A 176.0(6)
PtA N11A C16A C17A -3.2(8)
C14A C15A C16A N11A 2.3(11)
C14A C15A C16A C17A -178.6(7)
N11A C16A C17A N22A 0.1(10)
C15A C16A C17A N22A -179.0(7)
N11A C16A C17A C18A -179.0(7)
C15A C16A C17A C18A 1.9(11)
N22A C17A C18A C19A 0.4(11)
C16A C17A C18A C19A 179.4(7)
C17A C18A C19A C20A -0.3(11)
C18A C19A C20A C21A -0.5(11)
C18A C19A C20A C29A -178.6(7)
C19A C20A C21A N22A 1.0(11)
C29A C20A C21A N22A 179.1(7)
C18A C17A N22A C21A 0.1(11)
C16A C17A N22A C21A -178.9(6)
C18A C17A N22A PtA -177.9(5)
C16A C17A N22A PtA 3.1(8)
C20A C21A N22A C17A -0.9(11)
C20A C21A N22A PtA 176.9(5)
C2A PtA N22A C17A 22(3)
C1A PtA N22A C17A 177.4(5)
C3A PtA N22A C17A 92.0(5)
N11A PtA N22A C17A -3.5(5)
BrA PtA N22A C17A -91.8(5)
C2A PtA N22A C21A -156(3)
C1A PtA N22A C21A -0.5(6)
C3A PtA N22A C21A -85.9(6)
N11A PtA N22A C21A 178.6(6)
BrA PtA N22A C21A 90.3(6)
C14A C13A N23A C24A 23.0(11)
C12A C13A N23A C24A -157.5(7)
C13A N23A C24A O25A 6.1(13)
C13A N23A C24A O26A -177.5(6)
O25A C24A O26A C27A 2.9(11)
N23A C24A O26A C27A -173.7(6)
C24A O26A C27A C28A -175.1(7)
C19A C20A C29A O30A -17.3(11)
C21A C20A C29A O30A 164.6(7)
C19A C20A C29A O31A 161.7(7)
C21A C20A C29A O31A -16.4(10)
O30A C29A O31A C32A -3.4(12)
C20A C29A O31A C32A 177.6(7)
C29A O31A C32A C33A 164.2(8)
C2B PtB C3B C4B -88.6(6)
C1B PtB C3B C4B -176.8(6)
N22B PtB C3B C4B 85.8(6)
N11B PtB C3B C4B 8.6(6)
BrB PtB C3B C4B -168(3)
PtB C3B C4B O5B 89.7(9)
PtB C3B C4B O6B -89.1(7)
C2B PtB N11B C12B -2.6(6)
C1B PtB N11B C12B 180(44)
C3B PtB N11B C12B -91.0(6)
N22B PtB N11B C12B 178.3(6)
BrB PtB N11B C12B 88.8(6)
C2B PtB N11B C16B 177.4(5)
C1B PtB N11B C16B 0(3)
C3B PtB N11B C16B 89.0(5)
N22B PtB N11B C16B -1.7(5)
BrB PtB N11B C16B -91.2(5)
C16B N11B C12B C13B -2.1(11)
PtB N11B C12B C13B 177.9(5)
N11B C12B C13B C14B 0.4(11)
N11B C12B C13B N23B -178.5(6)
C12B C13B C14B C15B 1.4(12)
N23B C13B C14B C15B -179.8(7)
C13B C14B C15B C16B -1.5(12)
C12B N11B C16B C15B 2.0(10)
PtB N11B C16B C15B -178.0(5)
C12B N11B C16B C17B -178.6(6)
PtB N11B C16B C17B 1.4(8)
C14B C15B C16B N11B -0.2(11)
C14B C15B C16B C17B -179.6(7)
N11B C16B C17B N22B 0.2(10)
C15B C16B C17B N22B 179.6(7)
N11B C16B C17B C18B 179.9(6)
C15B C16B C17B C18B -0.7(11)
N22B C17B C18B C19B 0.4(10)
C16B C17B C18B C19B -179.3(7)
C17B C18B C19B C20B 1.1(11)
C18B C19B C20B C21B -1.8(11)
C18B C19B C20B C29B 178.0(6)
C19B C20B C21B N22B 1.1(11)
C29B C20B C21B N22B -178.8(6)
C20B C21B N22B C17B 0.4(11)
C20B C21B N22B PtB -179.3(5)
C18B C17B N22B C21B -1.2(10)
C16B C17B N22B C21B 178.5(6)
C18B C17B N22B PtB 178.6(5)
C16B C17B N22B PtB -1.7(8)
C2B PtB N22B C21B 173(3)
C1B PtB N22B C21B 1.7(6)
C3B PtB N22B C21B 87.4(6)
N11B PtB N22B C21B -178.4(6)
BrB PtB N22B C21B -88.8(6)
C2B PtB N22B C17B -7(3)
C1B PtB N22B C17B -178.1(5)
C3B PtB N22B C17B -92.4(5)
N11B PtB N22B C17B 1.8(5)
BrB PtB N22B C17B 91.4(5)
C14B C13B N23B C24B -10.7(12)
C12B C13B N23B C24B 168.1(7)
C13B N23B C24B O25B 1.5(14)
C13B N23B C24B O26B -179.4(6)
O25B C24B O26B C27B -6.3(13)
N23B C24B O26B C27B 174.6(8)
C24B O26B C27B C28B 177.6(8)
C21B C20B C29B O30B -158.8(7)
C19B C20B C29B O30B 21.3(11)
C21B C20B C29B O31B 22.4(10)
C19B C20B C29B O31B -157.4(7)
O30B C29B O31B C32B 4.1(11)
C20B C29B O31B C32B -177.2(7)
C29B O31B C32B C33B -167.0(8)
